data_6000680
loop_
_publ_author_name
'Kongshaug, K. O.'
'Fjellvag, H.'
'Lillerud, K. P.'

_publ_section_title
;
 Layered aluminophosphates II. Crystal structure and thermal behaviour of
 the layered aluminophosphate UiO-15 and its high temperature variants
;
_journal_name_full 'Journal of Materials Chemistry'
_journal_page_first 1591
_journal_page_last 1598
_journal_paper_doi 10.1039/a901407a
_journal_volume 9
_journal_year 1999
_chemical_formula_sum 'C2 H16 Al2 N2 O12 P2'
_space_group_name_H-M_alt 'P -1'
_cell_angle_alpha 90.762
_cell_angle_beta 115.265
_cell_angle_gamma 90.162
_cell_length_a 10.3749
_cell_length_b 6.6077
_cell_length_c 9.9094
_cell_volume 614.27
_cod_database_code 6000680

loop_
_atom_site_label
_atom_site_fract_x
_atom_site_fract_y
_atom_site_fract_z
? ? ? ?
